data_7027383
loop_
_publ_author_name
'Adams, Harry'
'Elsegood, Mark R. J.'
'Fenton, David E.'
'Heath, Sarah L.'
'Ryan, Sara J.'

_publ_section_title
;
 Dinuclear silver(I) complexes of bibracchial tetraimine Schiff base
 macrocycles derived from pyrrole-2,5-dicarbaldehyde
;
_journal_issue 12
_journal_name_full 'Journal of the Chemical Society, Dalton Transactions'
_journal_page_first 2031
_journal_paper_doi 10.1039/a901992h
_journal_year 1999
_chemical_formula_sum 'C38 H49 Ag2 Cl2 N11 O8'
_chemical_formula_weight 1074.52
_chemical_name_systematic
;
 ?
;
_space_group_IT_number 2
_symmetry_cell_setting triclinic
_symmetry_space_group_name_Hall '-P 1'
_symmetry_space_group_name_H-M 'P -1'
_atom_sites_solution_hydrogens geom
_atom_sites_solution_primary direct
_atom_sites_solution_secondary difmap
_audit_creation_method SHELXL
_cell_angle_alpha 90.352(2)
_cell_angle_beta 97.606(2)
_cell_angle_gamma 102.199(2)
_cell_formula_units_Z 2
_cell_length_a 10.0484(2)
_cell_length_b 12.2896(3)
_cell_length_c 18.0780(4)
_cell_measurement_reflns_used 9933
_cell_measurement_temperature 160(2)
_cell_measurement_theta_max 28.35
_cell_measurement_theta_min 2.01
_cell_volume 2161.52(9)
_computing_cell_refinement 'local programs'
_computing_data_collection 'Siemens SMART'
_computing_data_reduction 'Siemens SAINT'
_computing_molecular_graphics 'Siemens SHELXTL'
_computing_publication_material 'SHELXTL and local programs'
_computing_structure_refinement 'Siemens SHELXTL'
_computing_structure_solution 'Siemens SHELXTL'
_diffrn_ambient_temperature 160(2)
_diffrn_measurement_device 'Siemens SMART CCD diffractometer'
_diffrn_measurement_method '\w rotation with narrow frames'
_diffrn_radiation_monochromator graphite
_diffrn_radiation_source 'fine-focus sealed tube'
_diffrn_radiation_type MoK\a
_diffrn_radiation_wavelength 0.71073
_diffrn_reflns_av_R_equivalents 0.0238
_diffrn_reflns_av_sigmaI/netI 0.0489
_diffrn_reflns_limit_h_max 13
_diffrn_reflns_limit_h_min -12
_diffrn_reflns_limit_k_max 15
_diffrn_reflns_limit_k_min -16
_diffrn_reflns_limit_l_max 21
_diffrn_reflns_limit_l_min -23
_diffrn_reflns_number 15636
_diffrn_reflns_theta_max 28.40
_diffrn_reflns_theta_min 1.14
_diffrn_standards_decay_% 0
_diffrn_standards_interval_time 0
_diffrn_standards_number 0
_exptl_absorpt_coefficient_mu 1.094
_exptl_absorpt_correction_T_max 0.862
_exptl_absorpt_correction_T_min 0.741
_exptl_absorpt_correction_type empirical
_exptl_crystal_colour Yellow
_exptl_crystal_density_diffrn 1.651
_exptl_crystal_description Plate
_exptl_crystal_F_000 1092
_exptl_crystal_size_max 0.30
_exptl_crystal_size_mid 0.20
_exptl_crystal_size_min 0.06
_refine_diff_density_max 0.561
_refine_diff_density_min -0.469
_refine_diff_density_rms 0.083
_refine_ls_extinction_coef 0.0014(2)
_refine_ls_extinction_expression Fc^*^=kFc[1+0.001xFc^2^\l^3^/sin(2\q)]^-1/4^
_refine_ls_extinction_method SHELXL
_refine_ls_goodness_of_fit_all 1.022
_refine_ls_goodness_of_fit_obs 1.056
_refine_ls_matrix_type full
_refine_ls_number_parameters 595
_refine_ls_number_reflns 9399
_refine_ls_number_restraints 55
_refine_ls_restrained_S_all 1.135
_refine_ls_restrained_S_obs 1.055
_refine_ls_R_factor_all 0.0536
_refine_ls_R_factor_obs 0.0346
_refine_ls_shift/esd_max -0.001
_refine_ls_shift/esd_mean 0.000
_refine_ls_structure_factor_coef Fsqd
_refine_ls_weighting_details 'w=1/[\s^2^(Fo^2^)+(0.0313P)^2^+0.3980P] where P=(Fo^2^+2Fc^2^)/3'
_refine_ls_weighting_scheme calc
_refine_ls_wR_factor_all 0.0858
_refine_ls_wR_factor_obs 0.0698
_reflns_number_observed 7343
_reflns_number_total 9400
_reflns_observed_criterion >2sigma(I)
_cod_data_source_file 901992hsup1.cif
_cod_data_source_block 2
_cod_depositor_comments
;
The following automatic conversions were performed:

'_refine_ls_weighting_scheme' value 'calc
w=1/[\s^2^(Fo^2^)+(0.0313P)^2^+0.3980P] where P=(Fo^2^+2Fc^2^)/3' was
changed to 'calc'. New tag '_refine_ls_weighting_details' was
created. The value of the new tag was set to
'w=1/[\s^2^(Fo^2^)+(0.0313P)^2^+0.3980P] where P=(Fo^2^+2Fc^2^)/3'.

Automatic conversion script
Id: cif_fix_values 3143 2015-03-26 13:38:13Z robertas 
;
_cod_original_cell_volume 2161.52(8)
_cod_original_sg_symbol_H-M P-1
_cod_database_code 7027383

loop_
_symmetry_equiv_pos_as_xyz
'x, y, z'
'-x, -y, -z'

loop_
_atom_site_aniso_label
_atom_site_aniso_U_11
_atom_site_aniso_U_22
_atom_site_aniso_U_33
_atom_site_aniso_U_23
_atom_site_aniso_U_13
_atom_site_aniso_U_12
Ag1 0.0321(2) 0.02199(12) 0.02552(15) 0.00546(10) 0.00879(11) 0.00639(10)
Ag1A 0.038(3) 0.027(2) 0.037(3) 0.001(2) 0.005(2) 0.003(2)
N6 0.0259(13) 0.0163(11) 0.0228(12) -0.0002(9) -0.0015(10) 0.0011(9)
N8 0.0204(12) 0.0235(12) 0.0270(13) 0.0045(10) -0.0013(10) 0.0029(10)
Ag2 0.02010(14) 0.02712(13) 0.0334(2) 0.00143(10) 0.00487(11) -0.00070(9)
Ag2A 0.038(6) 0.066(7) 0.054(7) 0.010(6) 0.002(5) 0.003(5)
N1 0.0241(13) 0.0249(12) 0.0193(12) -0.0037(10) -0.0007(10) 0.0072(10)
N2 0.0212(12) 0.0248(12) 0.0182(12) 0.0006(10) 0.0038(10) 0.0028(10)
N3 0.0258(14) 0.0342(13) 0.0201(12) 0.0048(11) 0.0007(10) 0.0059(11)
N4 0.0231(13) 0.0233(12) 0.0215(12) 0.0038(10) 0.0020(10) 0.0003(10)
N5 0.0237(13) 0.0191(11) 0.0204(12) -0.0016(9) -0.0007(10) 0.0014(9)
N7 0.0222(12) 0.0163(11) 0.0227(12) 0.0015(9) 0.0016(10) 0.0025(9)
N9 0.0200(12) 0.0251(12) 0.0272(13) -0.0037(10) 0.0011(10) 0.0030(10)
N10 0.0218(12) 0.0196(11) 0.0182(11) 0.0007(9) 0.0016(10) 0.0047(9)
C1 0.0183(14) 0.0251(14) 0.028(2) -0.0057(12) 0.0019(12) 0.0038(11)
C2 0.0217(15) 0.0251(14) 0.0239(15) -0.0016(12) 0.0050(12) 0.0042(12)
C3 0.027(2) 0.033(2) 0.037(2) 0.0062(14) 0.0083(14) -0.0002(13)
C4 0.032(2) 0.039(2) 0.029(2) 0.0108(14) 0.0081(14) 0.0028(14)
C5 0.026(2) 0.0277(15) 0.025(2) 0.0009(12) 0.0043(13) 0.0055(12)
C6 0.033(2) 0.0282(15) 0.0210(15) 0.0031(12) 0.0047(13) 0.0058(13)
C7 0.027(2) 0.033(2) 0.023(2) 0.0005(13) -0.0033(13) 0.0001(13)
C8 0.024(2) 0.0274(15) 0.025(2) -0.0028(12) -0.0050(13) 0.0025(12)
C9 0.0176(14) 0.0287(15) 0.026(2) -0.0019(12) -0.0001(12) 0.0008(12)
C10 0.026(2) 0.0178(13) 0.026(2) -0.0003(12) 0.0013(12) 0.0013(11)
C11 0.0225(15) 0.0202(13) 0.031(2) -0.0032(12) 0.0035(12) 0.0041(11)
C12 0.027(2) 0.0187(13) 0.030(2) 0.0007(12) -0.0005(13) 0.0026(12)
C13 0.031(2) 0.0151(12) 0.0215(15) 0.0024(11) -0.0009(12) 0.0007(11)
C14 0.027(2) 0.0160(12) 0.0219(14) 0.0036(11) 0.0022(12) 0.0021(11)
C15 0.034(2) 0.0246(14) 0.025(2) 0.0069(12) 0.0080(13) 0.0040(13)
C16 0.024(2) 0.0256(15) 0.036(2) 0.0075(13) 0.0085(13) 0.0035(12)
C17 0.0221(15) 0.0173(13) 0.029(2) 0.0035(12) 0.0026(12) 0.0018(11)
C18 0.0217(15) 0.0198(13) 0.029(2) 0.0019(12) 0.0011(12) 0.0028(11)
C19 0.024(2) 0.0288(15) 0.0217(15) 0.0008(12) -0.0033(12) 0.0044(12)
C20 0.029(2) 0.0242(14) 0.0186(14) -0.0004(11) -0.0044(12) 0.0093(12)
C21 0.029(2) 0.0242(14) 0.0193(14) 0.0043(12) 0.0021(12) 0.0057(12)
C22 0.025(2) 0.0217(14) 0.0243(15) 0.0005(12) 0.0034(12) 0.0002(11)
C23 0.0206(15) 0.0265(14) 0.0215(15) 0.0005(12) -0.0002(12) 0.0027(12)
C24 0.039(2) 0.045(2) 0.026(2) 0.0063(15) 0.0078(14) 0.009(2)
C25 0.046(2) 0.071(3) 0.022(2) -0.002(2) 0.010(2) 0.018(2)
C26 0.031(2) 0.052(2) 0.034(2) -0.020(2) -0.0017(15) 0.015(2)
C27 0.024(2) 0.031(2) 0.037(2) -0.0077(14) -0.0044(14) 0.0051(13)
C28 0.024(2) 0.0251(14) 0.0221(15) -0.0014(12) 0.0048(12) 0.0004(12)
C29 0.026(2) 0.0235(14) 0.0178(14) 0.0029(11) 0.0034(12) 0.0024(12)
C30 0.023(2) 0.028(2) 0.035(2) 0.0018(13) 0.0068(13) 0.0031(12)
C31 0.031(2) 0.025(2) 0.050(2) 0.0030(15) 0.008(2) -0.0032(13)
C32 0.036(2) 0.0236(15) 0.042(2) 0.0017(14) 0.005(2) 0.0055(13)
C33 0.027(2) 0.030(2) 0.031(2) 0.0054(13) 0.0059(13) 0.0091(13)
C34 0.025(2) 0.0300(15) 0.0201(14) 0.0001(12) -0.0002(12) 0.0078(12)
C35 0.037(2) 0.0243(14) 0.0205(15) -0.0011(12) -0.0010(13) 0.0113(13)
C36 0.028(2) 0.0207(13) 0.0205(14) -0.0003(11) -0.0003(12) 0.0083(12)
Cl1 0.0275(4) 0.0287(4) 0.0263(4) 0.0013(3) 0.0044(3) 0.0071(3)
Cl2 0.0298(4) 0.0249(3) 0.0276(4) -0.0011(3) 0.0033(3) 0.0056(3)
O1 0.0415(14) 0.060(2) 0.0414(14) 0.0150(12) -0.0050(11) 0.0161(12)
O2 0.054(2) 0.0263(11) 0.0481(14) 0.0061(10) 0.0190(12) 0.0103(10)
O3 0.0308(13) 0.0403(13) 0.066(2) -0.0113(12) 0.0001(12) -0.0006(10)
O4 0.064(2) 0.063(2) 0.0389(14) -0.0001(12) 0.0251(13) 0.0217(14)
O5 0.0404(14) 0.0276(11) 0.0524(15) 0.0094(11) 0.0095(11) 0.0035(10)
O6 0.0442(14) 0.0392(13) 0.0407(13) -0.0044(11) -0.0023(11) 0.0228(11)
O7 0.082(2) 0.052(2) 0.0346(14) 0.0085(12) 0.0278(13) 0.0109(14)
O8 0.0344(14) 0.053(2) 0.070(2) -0.0267(13) -0.0159(13) 0.0130(12)
N1S 0.134(17) 0.052(10) 0.086(13) 0.003(8) -0.024(9) 0.023(11)
C1S 0.089(7) 0.038(4) 0.068(6) 0.000(4) 0.000(5) 0.005(4)
C2S 0.088(8) 0.076(7) 0.102(7) -0.006(6) -0.027(6) 0.016(6)
N1SA 0.122(15) 0.045(10) 0.082(15) -0.008(9) -0.032(8) 0.027(12)
C1SA 0.142(11) 0.070(7) 0.080(9) -0.036(7) -0.019(7) 0.027(9)
C2SA 0.195(11) 0.158(9) 0.098(7) -0.065(7) 0.039(7) -0.005(9)

loop_
_atom_site_label
_atom_site_type_symbol
_atom_site_fract_x
_atom_site_fract_y
_atom_site_fract_z
_atom_site_U_iso_or_equiv
_atom_site_thermal_displace_type
_atom_site_occupancy
_atom_site_calc_flag
_atom_site_refinement_flags
_atom_site_disorder_group
Ag1 Ag 0.17949(2) 0.85493(2) 0.421947(13) 0.02597(9) Uani 0.9412(8) d PU 1
Ag1A Ag 0.2715(4) 0.8519(3) 0.4739(2) 0.0346(14) Uani 0.0588(8) d PU 2
N6 N 0.1229(2) 0.8881(2) 0.29488(12) 0.0226(5) Uani 1 d . .
H6A H 0.1302(2) 0.8806(2) 0.34354(12) 0.027 Uiso 0.0588(8) calc PR 2
N8 N 0.5100(2) 0.8492(2) 0.51629(13) 0.0243(5) Uani 1 d . .
H8 H 0.4201(2) 0.8357(2) 0.50464(13) 0.029 Uiso 0.9412(8) calc PR 1
Ag2 Ag 0.03829(2) 0.49958(2) 0.193595(13) 0.02763(9) Uani 0.9722(9) d PU 1
Ag2A Ag -0.0365(11) 0.5162(10) 0.1410(6) 0.054(4) Uani 0.0278(9) d PU 2
N1 N 0.2573(2) 0.5695(2) 0.24791(12) 0.0228(5) Uani 1 d . .
H1A H 0.1726(2) 0.5360(2) 0.23036(12) 0.027 Uiso 0.0278(9) calc PR 2
N2 N 0.1390(2) 0.6259(2) 0.10947(12) 0.0216(5) Uani 1 d . .
N3 N -0.1247(2) 0.5939(2) 0.02440(13) 0.0270(5) Uani 1 d . .
H3 H -0.1128(2) 0.5691(2) 0.06984(13) 0.032 Uiso 0.9722(9) calc PR 1
N4 N -0.1556(2) 0.3801(2) 0.19512(12) 0.0234(5) Uani 1 d . .
N5 N -0.2452(2) 0.6000(2) 0.15882(12) 0.0219(5) Uani 1 d . .
N7 N 0.3848(2) 0.9031(2) 0.37449(12) 0.0208(5) Uani 1 d . .
N9 N 0.1102(2) 0.8199(2) 0.53227(13) 0.0246(5) Uani 1 d . .
N10 N 0.2920(2) 0.6593(2) 0.51645(12) 0.0199(5) Uani 1 d . .
C1 C 0.3289(3) 0.6403(2) 0.2093(2) 0.0239(6) Uani 1 d . .
H1 H 0.4213(3) 0.6737(2) 0.2286(2) 0.029 Uiso 1 calc R .
C2 C 0.2705(3) 0.6705(2) 0.1361(2) 0.0235(6) Uani 1 d . .
C3 C 0.3347(3) 0.7434(2) 0.0854(2) 0.0327(7) Uani 1 d . .
H3C H 0.4268(3) 0.7851(2) 0.0921(2) 0.039 Uiso 1 calc R .
C4 C 0.2374(3) 0.7422(3) 0.0241(2) 0.0337(7) Uani 1 d . .
H4A H 0.2492(3) 0.7818(3) -0.0204(2) 0.040 Uiso 1 calc R .
C5 C 0.1163(3) 0.6703(2) 0.0405(2) 0.0261(6) Uani 1 d . .
C6 C -0.0153(3) 0.6478(2) -0.0015(2) 0.0274(6) Uani 1 d . .
H6B H -0.0248(3) 0.6731(2) -0.0511(2) 0.033 Uiso 1 calc R .
C7 C -0.2651(3) 0.5706(2) -0.0145(2) 0.0293(7) Uani 1 d . .
H7A H -0.3023(3) 0.4891(2) -0.0180(2) 0.035 Uiso 1 calc R .
H7B H -0.2655(3) 0.5983(2) -0.0658(2) 0.035 Uiso 1 calc R .
C8 C -0.3548(3) 0.6271(2) 0.02764(15) 0.0268(6) Uani 1 d . .
H8B H -0.4464(3) 0.6184(2) -0.00251(15) 0.032 Uiso 1 calc R .
H8C H -0.3134(3) 0.7077(2) 0.03345(15) 0.032 Uiso 1 calc R .
C9 C -0.3732(3) 0.5809(2) 0.10463(15) 0.0250(6) Uani 1 d . .
H9A H -0.4414(3) 0.6153(2) 0.12561(15) 0.030 Uiso 1 calc R .
H9B H -0.4116(3) 0.4997(2) 0.09878(15) 0.030 Uiso 1 calc R .
C10 C -0.2036(3) 0.7191(2) 0.1844(2) 0.0241(6) Uani 1 d . .
H10A H -0.2676(3) 0.7353(2) 0.2180(2) 0.029 Uiso 1 calc R .
H10B H -0.2104(3) 0.7666(2) 0.1406(2) 0.029 Uiso 1 calc R .
C11 C -0.0584(3) 0.7477(2) 0.2250(2) 0.0247(6) Uani 1 d . .
H11A H 0.0050(3) 0.7280(2) 0.1922(2) 0.030 Uiso 1 calc R .
H11B H -0.0528(3) 0.7025(2) 0.2700(2) 0.030 Uiso 1 calc R .
C12 C -0.0122(3) 0.8708(2) 0.2484(2) 0.0259(6) Uani 1 d . .
H12A H -0.0055(3) 0.9166(2) 0.2036(2) 0.031 Uiso 1 calc R .
H12B H -0.0799(3) 0.8935(2) 0.2770(2) 0.031 Uiso 1 calc R .
C13 C 0.2290(3) 0.9143(2) 0.2616(2) 0.0236(6) Uani 1 d . .
H13A H 0.2174(3) 0.9287(2) 0.2099(2) 0.028 Uiso 1 calc R .
C14 C 0.3661(3) 0.9228(2) 0.30054(15) 0.0221(6) Uani 1 d . .
C15 C 0.4930(3) 0.9486(2) 0.2719(2) 0.0278(7) Uani 1 d . .
H15A H 0.5064(3) 0.9646(2) 0.2217(2) 0.033 Uiso 1 calc R .
C16 C 0.5930(3) 0.9457(2) 0.3311(2) 0.0282(7) Uani 1 d . .
H16A H 0.6894(3) 0.9604(2) 0.3302(2) 0.034 Uiso 1 calc R .
C17 C 0.5244(3) 0.9166(2) 0.3936(2) 0.0231(6) Uani 1 d . .
C18 C 0.5822(3) 0.8935(2) 0.4660(2) 0.0241(6) Uani 1 d . .
H18A H 0.6794(3) 0.9115(2) 0.4781(2) 0.029 Uiso 1 calc R .
C19 C 0.5634(3) 0.8191(2) 0.59092(15) 0.0255(6) Uani 1 d . .
H19A H 0.5272(3) 0.8588(2) 0.62899(15) 0.031 Uiso 1 calc R .
H19B H 0.6649(3) 0.8425(2) 0.59871(15) 0.031 Uiso 1 calc R .
C20 C 0.5216(3) 0.6934(2) 0.6004(2) 0.0239(6) Uani 1 d . .
H20A H 0.5610(3) 0.6549(2) 0.5631(2) 0.029 Uiso 1 calc R .
H20B H 0.5622(3) 0.6756(2) 0.6506(2) 0.029 Uiso 1 calc R .
C21 C 0.3673(3) 0.6479(2) 0.59149(15) 0.0243(6) Uani 1 d . .
H21A H 0.3505(3) 0.5679(2) 0.60311(15) 0.029 Uiso 1 calc R .
H21B H 0.3284(3) 0.6866(2) 0.62885(15) 0.029 Uiso 1 calc R .
C22 C 0.1438(3) 0.6300(2) 0.5202(2) 0.0243(6) Uani 1 d . .
H22A H 0.1224(3) 0.5588(2) 0.5460(2) 0.029 Uiso 1 calc R .
H22B H 0.0940(3) 0.6182(2) 0.4687(2) 0.029 Uiso 1 calc R .
C23 C 0.0923(3) 0.7171(2) 0.5602(2) 0.0235(6) Uani 1 d . .
C24 C 0.0231(3) 0.6909(3) 0.6211(2) 0.0360(8) Uani 1 d . .
H24A H 0.0134(3) 0.6182(3) 0.6402(2) 0.043 Uiso 1 calc R .
C25 C -0.0316(4) 0.7690(3) 0.6543(2) 0.0450(9) Uani 1 d . .
H25A H -0.0826(4) 0.7508(3) 0.6949(2) 0.054 Uiso 1 calc R .
C26 C -0.0100(3) 0.8750(3) 0.6268(2) 0.0388(8) Uani 1 d . .
H26C H -0.0440(3) 0.9318(3) 0.6491(2) 0.047 Uiso 1 calc R .
C27 C 0.0610(3) 0.8976(3) 0.5669(2) 0.0315(7) Uani 1 d . .
H27A H 0.0761(3) 0.9711(3) 0.5490(2) 0.038 Uiso 1 calc R .
C28 C -0.2693(3) 0.5295(2) 0.22307(15) 0.0244(6) Uani 1 d . .
H28A H -0.3571(3) 0.5370(2) 0.23962(15) 0.029 Uiso 1 calc R .
H28B H -0.1949(3) 0.5566(2) 0.26476(15) 0.029 Uiso 1 calc R .
C29 C -0.2750(3) 0.4086(2) 0.20665(15) 0.0227(6) Uani 1 d . .
C30 C -0.3952(3) 0.3286(2) 0.2057(2) 0.0289(7) Uani 1 d . .
H30A H -0.4783(3) 0.3503(2) 0.2123(2) 0.035 Uiso 1 calc R .
C31 C -0.3943(3) 0.2172(2) 0.1951(2) 0.0367(8) Uani 1 d . .
H31A H -0.4758(3) 0.1616(2) 0.1953(2) 0.044 Uiso 1 calc R .
C32 C -0.2727(3) 0.1884(3) 0.1842(2) 0.0342(7) Uani 1 d . .
H32A H -0.2686(3) 0.1126(3) 0.1771(2) 0.041 Uiso 1 calc R .
C33 C -0.1582(3) 0.2714(2) 0.1839(2) 0.0282(7) Uani 1 d . .
H33A H -0.0754(3) 0.2510(2) 0.1752(2) 0.034 Uiso 1 calc R .
C34 C 0.3206(3) 0.5456(2) 0.32230(14) 0.0251(6) Uani 1 d . .
H34A H 0.4219(3) 0.5691(2) 0.32625(14) 0.030 Uiso 1 calc R .
H34B H 0.2970(3) 0.4646(2) 0.33033(14) 0.030 Uiso 1 calc R .
C35 C 0.2687(3) 0.6079(2) 0.38068(15) 0.0268(7) Uani 1 d . .
H35A H 0.1672(3) 0.5855(2) 0.37512(15) 0.032 Uiso 1 calc R .
H35B H 0.2934(3) 0.6888(2) 0.37222(15) 0.032 Uiso 1 calc R .
C36 C 0.3277(3) 0.5860(2) 0.46012(14) 0.0230(6) Uani 1 d . .
H36A H 0.2919(3) 0.5073(2) 0.47116(14) 0.028 Uiso 1 calc R .
H36B H 0.4289(3) 0.5981(2) 0.46372(14) 0.028 Uiso 1 calc R .
Cl1 Cl 0.20975(7) 1.20170(6) 0.17303(4) 0.0272(2) Uani 1 d . .
Cl2 Cl -0.21306(7) 0.71100(6) 0.41314(4) 0.0275(2) Uani 1 d . .
O1 O 0.2920(2) 1.1759(2) 0.23794(13) 0.0476(6) Uani 1 d . .
O2 O 0.1901(2) 1.3140(2) 0.18139(13) 0.0415(6) Uani 1 d . .
O3 O 0.0782(2) 1.1261(2) 0.16491(14) 0.0475(6) Uani 1 d . .
O4 O 0.2761(3) 1.1935(2) 0.10838(13) 0.0524(7) Uani 1 d . .
O5 O -0.1496(2) 0.8248(2) 0.40274(13) 0.0404(6) Uani 1 d . .
O6 O -0.1213(2) 0.6402(2) 0.39856(12) 0.0401(6) Uani 1 d . .
O7 O -0.2396(3) 0.7001(2) 0.48857(13) 0.0548(7) Uani 1 d . .
O8 O -0.3382(2) 0.6799(2) 0.36327(14) 0.0542(7) Uani 1 d . .
N1S N 0.7104(27) 0.9421(27) 0.0838(19) 0.094(5) Uani 0.50 d PU 1
C1S C 0.6426(11) 0.9514(7) 0.0331(5) 0.067(2) Uani 0.50 d PU 1
C2S C 0.5565(11) 0.9598(9) -0.0360(6) 0.092(3) Uani 0.50 d PU 1
N1SA N 0.7608(24) 0.9611(22) 0.0676(17) 0.086(4) Uani 0.50 d PU 2
C1SA C 0.8618(10) 0.9798(10) 0.0346(7) 0.100(4) Uani 0.50 d PDU 2
C2SA C 1.0000 1.0000 0.0000 0.156(4) Uani 1 d SDU 2

loop_
_atom_type_symbol
_atom_type_description
_atom_type_scat_dispersion_real
_atom_type_scat_dispersion_imag
_atom_type_scat_source
C C 0.0033 0.0016 'International Tables Vol C Tables 4.2.6.8 and 6.1.1.4'
H H 0.0000 0.0000 'International Tables Vol C Tables 4.2.6.8 and 6.1.1.4'
N N 0.0061 0.0033 'International Tables Vol C Tables 4.2.6.8 and 6.1.1.4'
O O 0.0106 0.0060 'International Tables Vol C Tables 4.2.6.8 and 6.1.1.4'
Cl Cl 0.1484 0.1585 'International Tables Vol C Tables 4.2.6.8 and 6.1.1.4'
Ag Ag -0.8971 1.1015 'International Tables Vol C Tables 4.2.6.8 and 6.1.1.4'

loop_
_geom_angle_atom_site_label_1
_geom_angle_atom_site_label_2
_geom_angle_atom_site_label_3
_geom_angle
_geom_angle_site_symmetry_3
N9 Ag1 N7 137.55(8) .
N9 Ag1 N6 148.24(8) .
N7 Ag1 N6 73.85(8) .
N9 Ag1A N7 157.0(2) .
N9 Ag1A N8 128.4(2) .
N7 Ag1A N8 74.5(2) .
N9 Ag1A N10 81.4(2) .
N7 Ag1A N10 112.4(2) .
N8 Ag1A N10 69.92(13) .
C13 N6 C12 117.2(2) .
C13 N6 Ag1 112.3(2) .
C12 N6 Ag1 130.1(2) .
C18 N8 C19 126.2(2) .
C18 N8 Ag1A 107.9(2) .
C19 N8 Ag1A 125.1(2) .
N4 Ag2 N1 148.61(8) .
N4 Ag2 N2 137.03(8) .
N1 Ag2 N2 74.00(8) .
N2 Ag2A N4 159.0(6) .
N2 Ag2A N3 76.0(4) .
N4 Ag2A N3 123.4(5) .
N2 Ag2A N5 117.3(5) .
N4 Ag2A N5 80.3(4) .
N3 Ag2A N5 69.3(3) .
C1 N1 C34 118.1(2) .
C1 N1 Ag2 114.8(2) .
C34 N1 Ag2 127.0(2) .
C2 N2 C5 105.5(2) .
C2 N2 Ag2A 140.4(4) .
C5 N2 Ag2A 114.0(3) .
C2 N2 Ag2 110.5(2) .
C5 N2 Ag2 143.9(2) .
C6 N3 C7 126.5(2) .
C6 N3 Ag2A 104.7(3) .
C7 N3 Ag2A 128.1(3) .
C33 N4 C29 117.6(2) .
C33 N4 Ag2A 125.7(4) .
C29 N4 Ag2A 108.0(3) .
C33 N4 Ag2 118.4(2) .
C29 N4 Ag2 124.0(2) .
C28 N5 C9 108.9(2) .
C28 N5 C10 109.8(2) .
C9 N5 C10 110.5(2) .
C28 N5 Ag2A 89.8(3) .
C9 N5 Ag2A 123.3(3) .
C10 N5 Ag2A 112.1(3) .
C14 N7 C17 105.4(2) .
C14 N7 Ag1A 143.3(2) .
C17 N7 Ag1A 111.3(2) .
C14 N7 Ag1 112.0(2) .
C17 N7 Ag1 142.6(2) .
C27 N9 C23 117.8(3) .
C27 N9 Ag1A 125.2(2) .
C23 N9 Ag1A 111.9(2) .
C27 N9 Ag1 119.1(2) .
C23 N9 Ag1 122.0(2) .
C22 N10 C36 109.9(2) .
C22 N10 C21 108.9(2) .
C36 N10 C21 110.9(2) .
C22 N10 Ag1A 90.3(2) .
C36 N10 Ag1A 115.5(2) .
C21 N10 Ag1A 119.0(2) .
N1 C1 C2 120.8(3) .
N2 C2 C3 111.6(2) .
N2 C2 C1 119.9(3) .
C3 C2 C1 128.6(3) .
C4 C3 C2 106.3(3) .
C3 C4 C5 106.2(3) .
N2 C5 C6 121.0(3) .
N2 C5 C4 110.4(3) .
C6 C5 C4 128.5(3) .
N3 C6 C5 123.1(3) .
N3 C7 C8 109.8(2) .
C7 C8 C9 113.7(2) .
N5 C9 C8 114.6(2) .
N5 C10 C11 112.1(2) .
C10 C11 C12 112.5(2) .
N6 C12 C11 108.6(2) .
N6 C13 C14 121.8(3) .
N7 C14 C15 111.2(3) .
N7 C14 C13 120.0(3) .
C15 C14 C13 128.8(3) .
C16 C15 C14 106.2(3) .
C15 C16 C17 106.5(3) .
N7 C17 C16 110.7(2) .
N7 C17 C18 121.4(3) .
C16 C17 C18 127.7(3) .
N8 C18 C17 123.6(3) .
N8 C19 C20 110.8(2) .
C21 C20 C19 114.3(2) .
N10 C21 C20 115.4(2) .
N10 C22 C23 113.5(2) .
N9 C23 C24 121.4(3) .
N9 C23 C22 117.5(2) .
C24 C23 C22 121.0(3) .
C25 C24 C23 120.7(3) .
C24 C25 C26 117.7(3) .
C27 C26 C25 119.6(3) .
N9 C27 C26 122.8(3) .
N5 C28 C29 113.5(2) .
N4 C29 C30 121.1(3) .
N4 C29 C28 117.1(2) .
C30 C29 C28 121.8(3) .
C31 C30 C29 120.0(3) .
C32 C31 C30 118.7(3) .
C33 C32 C31 118.5(3) .
N4 C33 C32 124.0(3) .
N1 C34 C35 109.2(2) .
C34 C35 C36 112.6(2) .
N10 C36 C35 112.2(2) .
O1 Cl1 O4 110.19(15) .
O1 Cl1 O3 109.13(15) .
O4 Cl1 O3 110.2(2) .
O1 Cl1 O2 109.17(14) .
O4 Cl1 O2 109.18(14) .
O3 Cl1 O2 108.92(14) .
O7 Cl2 O8 110.2(2) .
O7 Cl2 O5 108.58(15) .
O8 Cl2 O5 109.78(15) .
O7 Cl2 O6 109.31(14) .
O8 Cl2 O6 109.47(13) .
O5 Cl2 O6 109.44(14) .
N1S C1S C2S 176.9(19) .
N1SA C1SA C2SA 173.9(17) .
C1SA C2SA C1SA 180.000(2) 2_775

loop_
_geom_bond_atom_site_label_1
_geom_bond_atom_site_label_2
_geom_bond_distance
_geom_bond_site_symmetry_2
Ag1 N9 2.213(2) .
Ag1 N7 2.303(2) .
Ag1 N6 2.352(2) .
Ag1A N9 2.021(5) .
Ag1A N7 2.274(5) .
Ag1A N8 2.425(5) .
Ag1A N10 2.534(4) .
N6 C13 1.276(3) .
N6 C12 1.473(3) .
N8 C18 1.290(3) .
N8 C19 1.464(3) .
Ag2 N4 2.181(2) .
Ag2 N1 2.273(2) .
Ag2 N2 2.349(2) .
Ag2A N2 2.126(11) .
Ag2A N4 2.162(11) .
Ag2A N3 2.455(11) .
Ag2A N5 2.579(12) .
N1 C1 1.280(3) .
N1 C34 1.468(3) .
N2 C2 1.342(3) .
N2 C5 1.375(3) .
N3 C6 1.304(4) .
N3 C7 1.459(4) .
N4 C33 1.344(4) .
N4 C29 1.360(4) .
N5 C28 1.469(3) .
N5 C9 1.485(3) .
N5 C10 1.487(3) .
N7 C14 1.356(3) .
N7 C17 1.374(3) .
N9 C27 1.350(4) .
N9 C23 1.350(3) .
N10 C22 1.467(3) .
N10 C36 1.483(3) .
N10 C21 1.486(3) .
C1 C2 1.458(4) .
C2 C3 1.409(4) .
C3 C4 1.375(4) .
C4 C5 1.412(4) .
C5 C6 1.406(4) .
C7 C8 1.521(4) .
C8 C9 1.525(4) .
C10 C11 1.513(4) .
C11 C12 1.526(4) .
C13 C14 1.445(4) .
C14 C15 1.414(4) .
C15 C16 1.375(4) .
C16 C17 1.409(4) .
C17 C18 1.414(4) .
C19 C20 1.530(4) .
C20 C21 1.519(4) .
C22 C23 1.503(4) .
C23 C24 1.383(4) .
C24 C25 1.374(4) .
C25 C26 1.382(5) .
C26 C27 1.372(4) .
C28 C29 1.501(4) .
C29 C30 1.385(4) .
C30 C31 1.384(4) .
C31 C32 1.379(4) .
C32 C33 1.368(4) .
C34 C35 1.509(4) .
C35 C36 1.527(4) .
Cl1 O1 1.421(2) .
Cl1 O4 1.433(2) .
Cl1 O3 1.436(2) .
Cl1 O2 1.444(2) .
Cl2 O7 1.425(2) .
Cl2 O8 1.426(2) .
Cl2 O5 1.433(2) .
Cl2 O6 1.441(2) .
N1S C1S 1.09(4) .
C1S C2S 1.439(13) .
N1SA C1SA 1.23(2) .
C1SA C2SA 1.571(9) .
C2SA C1SA 1.571(9) 2_775

loop_
_geom_torsion_atom_site_label_1
_geom_torsion_atom_site_label_2
_geom_torsion_atom_site_label_3
_geom_torsion_atom_site_label_4
_geom_torsion
_geom_torsion_site_symmetry_4
N9 Ag1 N6 C13 173.5(2) .
N7 Ag1 N6 C13 0.9(2) .
N9 Ag1 N6 C12 -14.3(3) .
N7 Ag1 N6 C12 173.1(2) .
N9 Ag1A N8 C18 -168.7(2) .
N7 Ag1A N8 C18 9.4(2) .
N10 Ag1A N8 C18 130.9(2) .
N9 Ag1A N8 C19 2.3(4) .
N7 Ag1A N8 C19 -179.5(2) .
N10 Ag1A N8 C19 -58.1(2) .
N4 Ag2 N1 C1 172.2(2) .
N2 Ag2 N1 C1 -0.3(2) .
N4 Ag2 N1 C34 -10.8(3) .
N2 Ag2 N1 C34 176.7(2) .
N4 Ag2A N2 C2 -30.2(21) .
N3 Ag2A N2 C2 171.5(4) .
N5 Ag2A N2 C2 114.1(5) .
N4 Ag2A N2 C5 151.7(16) .
N3 Ag2A N2 C5 -6.7(4) .
N5 Ag2A N2 C5 -64.0(6) .
N4 Ag2A N2 Ag2 -23.0(12) .
N3 Ag2A N2 Ag2 178.6(8) .
N5 Ag2A N2 Ag2 121.3(9) .
N4 Ag2 N2 C2 -173.1(2) .
N1 Ag2 N2 C2 1.2(2) .
N4 Ag2 N2 C5 3.5(4) .
N1 Ag2 N2 C5 177.8(3) .
N4 Ag2 N2 Ag2A 11.8(7) .
N1 Ag2 N2 Ag2A -174.0(7) .
N2 Ag2A N3 C6 9.4(4) .
N4 Ag2A N3 C6 -161.5(5) .
N5 Ag2A N3 C6 136.3(2) .
N2 Ag2A N3 C7 -179.9(2) .
N4 Ag2A N3 C7 9.2(8) .
N5 Ag2A N3 C7 -53.1(4) .
N2 Ag2A N4 C33 -63.2(18) .
N3 Ag2A N4 C33 91.5(6) .
N5 Ag2A N4 C33 148.6(3) .
N2 Ag2A N4 C29 150.4(16) .
N3 Ag2A N4 C29 -54.9(6) .
N5 Ag2A N4 C29 2.2(3) .
N2 Ag2A N4 Ag2 23.8(13) .
N3 Ag2A N4 Ag2 178.4(11) .
N5 Ag2A N4 Ag2 -124.5(7) .
N1 Ag2 N4 C33 -67.6(3) .
N2 Ag2 N4 C33 101.8(2) .
N1 Ag2 N4 C29 112.5(2) .
N2 Ag2 N4 C29 -78.1(2) .
N1 Ag2 N4 Ag2A 179.6(6) .
N2 Ag2 N4 Ag2A -11.1(6) .
N2 Ag2A N5 C28 -141.5(5) .
N4 Ag2A N5 C28 26.3(3) .
N3 Ag2A N5 C28 157.7(2) .
N2 Ag2A N5 C9 105.8(5) .
N4 Ag2A N5 C9 -86.4(4) .
N3 Ag2A N5 C9 45.0(4) .
N2 Ag2A N5 C10 -30.1(6) .
N4 Ag2A N5 C10 137.6(3) .
N3 Ag2A N5 C10 -91.0(3) .
N9 Ag1A N7 C14 -13.4(8) .
N8 Ag1A N7 C14 170.4(3) .
N10 Ag1A N7 C14 110.4(3) .
N9 Ag1A N7 C17 169.7(5) .
N8 Ag1A N7 C17 -6.5(2) .
N10 Ag1A N7 C17 -66.6(2) .
N9 Ag1A N7 Ag1 -11.4(4) .
N8 Ag1A N7 Ag1 172.4(2) .
N10 Ag1A N7 Ag1 112.3(3) .
N9 Ag1 N7 C14 -175.3(2) .
N6 Ag1 N7 C14 -1.0(2) .
N9 Ag1 N7 C17 7.6(3) .
N6 Ag1 N7 C17 -178.1(3) .
N9 Ag1 N7 Ag1A 6.0(2) .
N6 Ag1 N7 Ag1A -179.8(2) .
N7 Ag1A N9 C27 -79.7(6) .
N8 Ag1A N9 C27 95.6(3) .
N10 Ag1A N9 C27 151.4(2) .
N7 Ag1A N9 C23 126.6(5) .
N8 Ag1A N9 C23 -58.1(3) .
N10 Ag1A N9 C23 -2.4(2) .
N7 Ag1A N9 Ag1 11.2(4) .
N8 Ag1A N9 Ag1 -173.5(4) .
N10 Ag1A N9 Ag1 -117.8(2) .
N7 Ag1 N9 C27 104.3(2) .
N6 Ag1 N9 C27 -65.1(3) .
N7 Ag1 N9 C23 -87.7(2) .
N6 Ag1 N9 C23 102.8(2) .
N7 Ag1 N9 Ag1A -6.3(2) .
N6 Ag1 N9 Ag1A -175.8(2) .
N9 Ag1A N10 C22 27.4(2) .
N7 Ag1A N10 C22 -133.4(2) .
N8 Ag1A N10 C22 163.8(2) .
N9 Ag1A N10 C36 139.7(2) .
N7 Ag1A N10 C36 -21.1(3) .
N8 Ag1A N10 C36 -83.9(2) .
N9 Ag1A N10 C21 -84.5(2) .
N7 Ag1A N10 C21 114.6(2) .
N8 Ag1A N10 C21 51.8(2) .
C34 N1 C1 C2 -177.9(2) .
Ag2 N1 C1 C2 -0.5(3) .
C5 N2 C2 C3 -0.2(3) .
Ag2A N2 C2 C3 -178.4(6) .
Ag2 N2 C2 C3 177.7(2) .
C5 N2 C2 C1 -179.8(2) .
Ag2A N2 C2 C1 1.9(7) .
Ag2 N2 C2 C1 -1.9(3) .
N1 C1 C2 N2 1.8(4) .
N1 C1 C2 C3 -177.8(3) .
N2 C2 C3 C4 -0.7(3) .
C1 C2 C3 C4 178.9(3) .
C2 C3 C4 C5 1.2(3) .
C2 N2 C5 C6 -175.2(3) .
Ag2A N2 C5 C6 3.6(5) .
Ag2 N2 C5 C6 8.1(5) .
C2 N2 C5 C4 1.0(3) .
Ag2A N2 C5 C4 179.8(4) .
Ag2 N2 C5 C4 -175.7(2) .
C3 C4 C5 N2 -1.4(3) .
C3 C4 C5 C6 174.4(3) .
C7 N3 C6 C5 177.7(3) .
Ag2A N3 C6 C5 -11.4(4) .
N2 C5 C6 N3 6.9(4) .
C4 C5 C6 N3 -168.6(3) .
C6 N3 C7 C8 -117.4(3) .
Ag2A N3 C7 C8 73.8(5) .
N3 C7 C8 C9 -65.5(3) .
C28 N5 C9 C8 -166.4(2) .
C10 N5 C9 C8 72.9(3) .
Ag2A N5 C9 C8 -63.6(4) .
C7 C8 C9 N5 65.1(3) .
C28 N5 C10 C11 73.1(3) .
C9 N5 C10 C11 -166.7(2) .
Ag2A N5 C10 C11 -25.1(4) .
N5 C10 C11 C12 177.4(2) .
C13 N6 C12 C11 91.9(3) .
Ag1 N6 C12 C11 -80.0(3) .
C10 C11 C12 N6 173.4(2) .
C12 N6 C13 C14 -174.0(2) .
Ag1 N6 C13 C14 -0.7(3) .
C17 N7 C14 C15 0.2(3) .
Ag1A N7 C14 C15 -176.9(3) .
Ag1 N7 C14 C15 -178.0(2) .
C17 N7 C14 C13 179.3(2) .
Ag1A N7 C14 C13 2.2(5) .
Ag1 N7 C14 C13 1.1(3) .
N6 C13 C14 N7 -0.3(4) .
N6 C13 C14 C15 178.7(3) .
N7 C14 C15 C16 -0.7(3) .
C13 C14 C15 C16 -179.7(3) .
C14 C15 C16 C17 0.9(3) .
C14 N7 C17 C16 0.4(3) .
Ag1A N7 C17 C16 178.6(2) .
Ag1 N7 C17 C16 177.7(2) .
C14 N7 C17 C18 -174.6(2) .
Ag1A N7 C17 C18 3.5(3) .
Ag1 N7 C17 C18 2.6(4) .
C15 C16 C17 N7 -0.9(3) .
C15 C16 C17 C18 173.8(3) .
C19 N8 C18 C17 177.4(2) .
Ag1A N8 C18 C17 -11.7(3) .
N7 C17 C18 N8 6.5(4) .
C16 C17 C18 N8 -167.6(3) .
C18 N8 C19 C20 -117.1(3) .
Ag1A N8 C19 C20 73.5(3) .
N8 C19 C20 C21 -60.5(3) .
C22 N10 C21 C20 -170.3(2) .
C36 N10 C21 C20 68.7(3) .
Ag1A N10 C21 C20 -68.9(3) .
C19 C20 C21 N10 63.3(3) .
C36 N10 C22 C23 -165.0(2) .
C21 N10 C22 C23 73.4(3) .
Ag1A N10 C22 C23 -47.6(2) .
C27 N9 C23 C24 1.5(4) .
Ag1A N9 C23 C24 157.4(3) .
Ag1 N9 C23 C24 -166.6(2) .
C27 N9 C23 C22 178.3(2) .
Ag1A N9 C23 C22 -25.8(3) .
Ag1 N9 C23 C22 10.2(3) .
N10 C22 C23 N9 59.6(3) .
N10 C22 C23 C24 -123.5(3) .
N9 C23 C24 C25 1.1(5) .
C22 C23 C24 C25 -175.6(3) .
C23 C24 C25 C26 -2.7(5) .
C24 C25 C26 C27 1.8(5) .
C23 N9 C27 C26 -2.5(4) .
Ag1A N9 C27 C26 -154.8(3) .
Ag1 N9 C27 C26 166.0(2) .
C25 C26 C27 N9 0.8(5) .
C9 N5 C28 C29 74.1(3) .
C10 N5 C28 C29 -164.7(2) .
Ag2A N5 C28 C29 -51.3(3) .
C33 N4 C29 C30 -1.0(4) .
Ag2A N4 C29 C30 148.5(4) .
Ag2 N4 C29 C30 178.9(2) .
C33 N4 C29 C28 176.9(2) .
Ag2A N4 C29 C28 -33.6(4) .
Ag2 N4 C29 C28 -3.2(3) .
N5 C28 C29 N4 69.2(3) .
N5 C28 C29 C30 -112.9(3) .
N4 C29 C30 C31 2.0(4) .
C28 C29 C30 C31 -175.8(3) .
C29 C30 C31 C32 -1.2(5) .
C30 C31 C32 C33 -0.4(5) .
C29 N4 C33 C32 -0.8(4) .
Ag2A N4 C33 C32 -144.3(4) .
Ag2 N4 C33 C32 179.3(2) .
C31 C32 C33 N4 1.5(5) .
C1 N1 C34 C35 101.4(3) .
Ag2 N1 C34 C35 -75.6(3) .
N1 C34 C35 C36 179.0(2) .
C22 N10 C36 C35 67.8(3) .
C21 N10 C36 C35 -171.7(2) .
Ag1A N10 C36 C35 -32.5(3) .
C34 C35 C36 N10 171.9(2) .
N1SA C1SA C2SA C1SA -153.4(1000) 2_775
